data_8105718
loop_
_publ_author_name
'Tang, Wenqiang'
'Xu, Xiaona'
'Gao, Yanrong'
'Tong, Hongjuan'
'Zhu, Zhoujing'
'Liu, Bin'

_publ_section_title
;
 Crystal structure of 6-hydroxy-2,2-dimethyl-4Hbenzo[d][1,3]dioxin-4-one,
 C10H10O4
;
_journal_issue 3
_journal_name_full 'Zeitschrift f\"ur Kristallographie - New Crystal Structures'
_journal_page_first 441
_journal_page_last 443
_journal_paper_doi 10.1515/ncrs-2022-0054
_journal_volume 237
_journal_year 2022
_chemical_formula_moiety 'C10 H10 O4'
_chemical_formula_sum 'C10 H10 O4'
_chemical_formula_weight 194.18
_space_group_crystal_system monoclinic
_space_group_IT_number 14
_space_group_name_Hall '-P 2yn'
_space_group_name_H-M_alt 'P 1 21/n 1'
_atom_sites_solution_hydrogens geom
_cell_angle_alpha 90
_cell_angle_beta 114.174(11)
_cell_angle_gamma 90
_cell_formula_units_Z 4
_cell_length_a 9.464(6)
_cell_length_b 10.302(7)
_cell_length_c 10.589(7)
_cell_measurement_reflns_used 3089
_cell_measurement_temperature 173
_cell_measurement_theta_max 27.337
_cell_measurement_theta_min 2.359
_cell_volume 941.9(11)
_computing_cell_refinement 'SAINT v8.34A (Bruker, 2013) [1]'
_computing_data_reduction 'SAINT v8.34A (Bruker, 2013) [1]'
_computing_molecular_graphics 'Olex2 1.5 (Dolomanov et al., 2009) [2]'
_computing_publication_material 'Olex2 1.5 (Dolomanov et al., 2009) [2]'
_computing_structure_refinement 'SHELXL 2019/2 (Sheldrick, 2015) [3]'
_computing_structure_solution 'ShelXT (Sheldrick, 2015) [4]'
_diffrn_ambient_temperature 173.00
_diffrn_measured_fraction_theta_full 0.995
_diffrn_measured_fraction_theta_max 0.995
_diffrn_measurement_device_type 'Bruker APEX-II CCD'
_diffrn_measurement_method '\f and \w scans'
_diffrn_radiation_type MoK\a
_diffrn_radiation_wavelength 0.71073
_diffrn_reflns_av_R_equivalents 0.0765
_diffrn_reflns_av_unetI/netI 0.0522
_diffrn_reflns_Laue_measured_fraction_full 0.995
_diffrn_reflns_Laue_measured_fraction_max 0.995
_diffrn_reflns_limit_h_max 11
_diffrn_reflns_limit_h_min -11
_diffrn_reflns_limit_k_max 12
_diffrn_reflns_limit_k_min -11
_diffrn_reflns_limit_l_max 12
_diffrn_reflns_limit_l_min -12
_diffrn_reflns_number 6747
_diffrn_reflns_point_group_measured_fraction_full 0.995
_diffrn_reflns_point_group_measured_fraction_max 0.995
_diffrn_reflns_theta_full 25.242
_diffrn_reflns_theta_max 25.497
_diffrn_reflns_theta_min 2.436
_exptl_absorpt_coefficient_mu 0.107
_exptl_absorpt_correction_T_max 0.7455
_exptl_absorpt_correction_T_min 0.5619
_exptl_absorpt_correction_type multi-scan
_exptl_absorpt_process_details
'SADABS-2014/5 (Bruker,2014/5) was used for absorption correction. wR2(int) was 0.1132 before and 0.0601 after correction. The Ratio of minimum to maximum transmission is 0.7537. The \l/2 correction factor is 0.00150.'
_exptl_crystal_colour colourless
_exptl_crystal_colour_primary colourless
_exptl_crystal_density_diffrn 1.369
_exptl_crystal_description block
_exptl_crystal_F_000 408
_exptl_crystal_size_max 0.25
_exptl_crystal_size_mid 0.15
_exptl_crystal_size_min 0.12
_refine_diff_density_max 0.251
_refine_diff_density_min -0.300
_refine_diff_density_rms 0.066
_refine_ls_extinction_coef .
_refine_ls_extinction_method none
_refine_ls_goodness_of_fit_ref 1.027
_refine_ls_hydrogen_treatment constr
_refine_ls_matrix_type full
_refine_ls_number_parameters 130
_refine_ls_number_reflns 1745
_refine_ls_number_restraints 0
_refine_ls_restrained_S_all 1.027
_refine_ls_R_factor_all 0.0541
_refine_ls_R_factor_gt 0.0453
_refine_ls_shift/su_max 0.000
_refine_ls_shift/su_mean 0.000
_refine_ls_structure_factor_coef Fsqd
_refine_ls_weighting_details 'w=1/[\s^2^(Fo^2^)+(0.0945P)^2^] where P=(Fo^2^+2Fc^2^)/3'
_refine_ls_weighting_scheme calc
_refine_ls_wR_factor_gt 0.1334
_refine_ls_wR_factor_ref 0.1394
_reflns_Friedel_coverage 0.000
_reflns_Friedel_fraction_full .
_reflns_Friedel_fraction_max .
_reflns_number_gt 1430
_reflns_number_total 1745
_reflns_threshold_expression 'I > 2\s(I)'
_cod_data_source_file suppl_j_ncrs-2022-0054_suppl.cif
_cod_data_source_block mo_2
_cod_original_cell_volume 941.8(10)
_cod_database_code 8105718
_shelx_space_group_comment
;
The symmetry employed for this shelxl refinement is uniquely defined
by the following loop, which should always be used as a source of
symmetry information in preference to the above space-group names.
They are only intended as comments.
;
_shelx_estimated_absorpt_t_max 0.987
_shelx_estimated_absorpt_t_min 0.974
_olex2_refinement_description
;
1. Fixed Uiso
 At 1.2 times of:
  All C(H) groups
 At 1.5 times of:
  All C(H,H,H) groups, All O(H) groups
2.a Aromatic/amide H refined with riding coordinates:
 C2(H2), C3(H3), C5(H5)
2.b Idealised Me refined as rotating group:
 C8(H8A,H8B,H8C), C10(H10A,H10B,H10C)
2.c Idealised tetrahedral OH refined as rotating group:
 O4(H4)
;
_olex2_submission_special_instructions 'No special instructions were received'

loop_
_space_group_symop_operation_xyz
'x, y, z'
'-x+1/2, y+1/2, -z+1/2'
'-x, -y, -z'
'x-1/2, -y-1/2, z-1/2'

loop_
_atom_site_label
_atom_site_type_symbol
_atom_site_fract_x
_atom_site_fract_y
_atom_site_fract_z
_atom_site_U_iso_or_equiv
_atom_site_adp_type
_atom_site_occupancy
_atom_site_site_symmetry_order
_atom_site_calc_flag
_atom_site_refinement_flags_posn
_atom_site_refinement_flags_adp
_atom_site_refinement_flags_occupancy
_atom_site_disorder_assembly
_atom_site_disorder_group
C1 C 0.31562(17) 0.52265(13) 0.58259(14) 0.0282(4) Uani 1 1 d . . . . .
C2 C 0.30498(19) 0.44095(14) 0.68240(15) 0.0351(4) Uani 1 1 d . . . . .
H2 H 0.328459 0.472000 0.773267 0.042 Uiso 1 1 calc R U . . .
C3 C 0.25983(19) 0.31403(15) 0.64773(15) 0.0367(4) Uani 1 1 d . . . . .
H3 H 0.254006 0.257258 0.716136 0.044 Uiso 1 1 calc R U . . .
C4 C 0.22242(18) 0.26707(14) 0.51400(15) 0.0321(4) Uani 1 1 d . . . . .
C5 C 0.23322(18) 0.34836(13) 0.41527(15) 0.0301(4) Uani 1 1 d . . . . .
H5 H 0.207936 0.317576 0.324001 0.036 Uiso 1 1 calc R U . . .
C6 C 0.28166(16) 0.47653(13) 0.45022(13) 0.0273(4) Uani 1 1 d . . . . .
C7 C 0.30899(16) 0.56230(13) 0.35136(14) 0.0277(4) Uani 1 1 d . . . . .
C8 C 0.14348(18) 0.76360(15) 0.45187(15) 0.0372(4) Uani 1 1 d . . . . .
H8A H 0.087107 0.681107 0.427801 0.056 Uiso 1 1 calc R U . . .
H8B H 0.111140 0.818796 0.369422 0.056 Uiso 1 1 calc R U . . .
H8C H 0.120682 0.807590 0.523447 0.056 Uiso 1 1 calc R U . . .
C9 C 0.31532(17) 0.73786(13) 0.50570(14) 0.0286(4) Uani 1 1 d . . . . .
C10 C 0.4155(2) 0.85627(14) 0.55551(17) 0.0379(4) Uani 1 1 d . . . . .
H10A H 0.400708 0.894287 0.634049 0.057 Uiso 1 1 calc R U . . .
H10B H 0.386848 0.919938 0.480353 0.057 Uiso 1 1 calc R U . . .
H10C H 0.524441 0.831828 0.584623 0.057 Uiso 1 1 calc R U . . .
O1 O 0.36664(12) 0.64789(9) 0.61812(9) 0.0318(3) Uani 1 1 d . . . . .
O2 O 0.34939(12) 0.68546(9) 0.39268(9) 0.0317(3) Uani 1 1 d . . . . .
O3 O 0.30478(12) 0.52798(9) 0.24067(10) 0.0360(3) Uani 1 1 d . . . . .
O4 O 0.17591(15) 0.14061(10) 0.48902(12) 0.0437(4) Uani 1 1 d . . . . .
H4 H 0.178817 0.116393 0.414378 0.066 Uiso 1 1 calc R U . . .

loop_
_atom_site_aniso_label
_atom_site_aniso_U_11
_atom_site_aniso_U_22
_atom_site_aniso_U_33
_atom_site_aniso_U_23
_atom_site_aniso_U_13
_atom_site_aniso_U_12
C1 0.0312(9) 0.0245(7) 0.0275(7) -0.0006(5) 0.0106(6) 0.0010(6)
C2 0.0480(10) 0.0351(8) 0.0244(7) -0.0013(6) 0.0170(7) -0.0026(7)
C3 0.0523(11) 0.0322(8) 0.0321(8) 0.0041(6) 0.0237(8) -0.0024(7)
C4 0.0410(10) 0.0253(8) 0.0359(8) -0.0015(6) 0.0218(7) -0.0005(6)
C5 0.0373(10) 0.0283(8) 0.0273(7) -0.0022(5) 0.0160(7) 0.0016(6)
C6 0.0304(8) 0.0270(8) 0.0251(7) 0.0019(5) 0.0120(6) 0.0033(6)
C7 0.0294(9) 0.0267(7) 0.0261(7) 0.0023(5) 0.0104(6) 0.0044(6)
C8 0.0376(10) 0.0361(8) 0.0359(8) -0.0011(6) 0.0131(7) 0.0049(7)
C9 0.0359(9) 0.0262(8) 0.0232(7) 0.0017(5) 0.0114(6) 0.0030(6)
C10 0.0460(11) 0.0278(8) 0.0368(8) -0.0008(6) 0.0139(7) -0.0030(6)
O1 0.0428(7) 0.0253(6) 0.0234(6) 0.0002(4) 0.0095(5) -0.0017(4)
O2 0.0431(7) 0.0259(6) 0.0298(6) 0.0006(4) 0.0189(5) -0.0012(4)
O3 0.0522(8) 0.0322(6) 0.0280(6) 0.0012(4) 0.0209(5) 0.0018(5)
O4 0.0738(9) 0.0259(6) 0.0455(7) -0.0058(4) 0.0389(6) -0.0091(5)

loop_
_atom_type_symbol
_atom_type_description
_atom_type_scat_dispersion_real
_atom_type_scat_dispersion_imag
_atom_type_scat_source
C C 0.0033 0.0016 'International Tables Vol C Tables 4.2.6.8 and 6.1.1.4'
H H 0.0000 0.0000 'International Tables Vol C Tables 4.2.6.8 and 6.1.1.4'
O O 0.0106 0.0060 'International Tables Vol C Tables 4.2.6.8 and 6.1.1.4'

loop_
_geom_angle_atom_site_label_1
_geom_angle_atom_site_label_2
_geom_angle_atom_site_label_3
_geom_angle
_geom_angle_site_symmetry_1
_geom_angle_site_symmetry_3
C2 C1 C6 120.21(14) . .
O1 C1 C2 119.21(12) . .
O1 C1 C6 120.53(12) . .
C1 C2 H2 120.5 . .
C3 C2 C1 118.97(13) . .
C3 C2 H2 120.5 . .
C2 C3 H3 119.3 . .
C2 C3 C4 121.37(13) . .
C4 C3 H3 119.3 . .
C5 C4 C3 119.50(14) . .
O4 C4 C3 117.01(12) . .
O4 C4 C5 123.49(13) . .
C4 C5 H5 120.2 . .
C4 C5 C6 119.50(13) . .
C6 C5 H5 120.2 . .
C1 C6 C5 120.43(13) . .
C1 C6 C7 118.53(14) . .
C5 C6 C7 120.88(13) . .
O2 C7 C6 116.37(12) . .
O3 C7 C6 124.63(13) . .
O3 C7 O2 118.89(12) . .
H8A C8 H8B 109.5 . .
H8A C8 H8C 109.5 . .
H8B C8 H8C 109.5 . .
C9 C8 H8A 109.5 . .
C9 C8 H8B 109.5 . .
C9 C8 H8C 109.5 . .
C10 C9 C8 114.68(13) . .
O1 C9 C8 112.01(11) . .
O1 C9 C10 106.51(12) . .
O1 C9 O2 109.18(11) . .
O2 C9 C8 108.64(11) . .
O2 C9 C10 105.53(11) . .
C9 C10 H10A 109.5 . .
C9 C10 H10B 109.5 . .
C9 C10 H10C 109.5 . .
H10A C10 H10B 109.5 . .
H10A C10 H10C 109.5 . .
H10B C10 H10C 109.5 . .
C1 O1 C9 114.81(11) . .
C7 O2 C9 119.02(10) . .
C4 O4 H4 109.5 . .

loop_
_geom_bond_atom_site_label_1
_geom_bond_atom_site_label_2
_geom_bond_distance
_geom_bond_site_symmetry_2
C1 C2 1.387(2) .
C1 C6 1.387(2) .
C1 O1 1.3750(18) .
C2 H2 0.9500 .
C2 C3 1.378(2) .
C3 H3 0.9500 .
C3 C4 1.398(2) .
C4 C5 1.376(2) .
C4 O4 1.3659(19) .
C5 H5 0.9500 .
C5 C6 1.397(2) .
C6 C7 1.4715(19) .
C7 O2 1.3455(18) .
C7 O3 1.2092(17) .
C8 H8A 0.9800 .
C8 H8B 0.9800 .
C8 H8C 0.9800 .
C8 C9 1.510(2) .
C9 C10 1.502(2) .
C9 O1 1.4278(18) .
C9 O2 1.4642(17) .
C10 H10A 0.9800 .
C10 H10B 0.9800 .
C10 H10C 0.9800 .
O4 H4 0.8400 .

loop_
_geom_torsion_atom_site_label_1
_geom_torsion_atom_site_label_2
_geom_torsion_atom_site_label_3
_geom_torsion_atom_site_label_4
_geom_torsion
_geom_torsion_site_symmetry_1
_geom_torsion_site_symmetry_2
_geom_torsion_site_symmetry_3
_geom_torsion_site_symmetry_4
C1 C2 C3 C4 -1.0(3) . . . .
C1 C6 C7 O2 -7.1(2) . . . .
C1 C6 C7 O3 169.19(14) . . . .
C2 C1 C6 C5 1.4(2) . . . .
C2 C1 C6 C7 -174.08(13) . . . .
C2 C1 O1 C9 -155.11(13) . . . .
C2 C3 C4 C5 1.1(2) . . . .
C2 C3 C4 O4 -178.69(14) . . . .
C3 C4 C5 C6 0.1(2) . . . .
C4 C5 C6 C1 -1.3(2) . . . .
C4 C5 C6 C7 174.03(13) . . . .
C5 C6 C7 O2 177.43(12) . . . .
C5 C6 C7 O3 -6.3(2) . . . .
C6 C1 C2 C3 -0.2(2) . . . .
C6 C1 O1 C9 27.72(19) . . . .
C6 C7 O2 C9 -19.76(18) . . . .
C8 C9 O1 C1 69.19(14) . . . .
C8 C9 O2 C7 -73.81(15) . . . .
C10 C9 O1 C1 -164.69(11) . . . .
C10 C9 O2 C7 162.75(12) . . . .
O1 C1 C2 C3 -177.39(13) . . . .
O1 C1 C6 C5 178.54(12) . . . .
O1 C1 C6 C7 3.1(2) . . . .
O1 C9 O2 C7 48.61(16) . . . .
O2 C9 O1 C1 -51.19(15) . . . .
O3 C7 O2 C9 163.71(13) . . . .
O4 C4 C5 C6 179.87(13) . . . .
